data_4505789
loop_
_publ_author_name
'Rahman, A. Noman M. M.'
'Bishop, Roger'
'Craig, Donald C.'
'Marjo, Christopher E.'
'Scudder, Marcia L.'

_publ_section_title
;
 Staircase Inclusion Compounds Formed by Tetrahalodiquinoline Hosts
;
_journal_issue 5
_journal_name_full 'Crystal Growth &amp; Design'
_journal_page_first 421
_journal_paper_doi 10.1021/cg020017o
_journal_volume 2
_journal_year 2002
_chemical_formula_moiety '4(C23 H14 Br4 N2),C4 H8 O2'
_chemical_formula_sum 'C96 H64 Br16 N8 O2'
_chemical_formula_weight 2640.1
_space_group_IT_number 2
_symmetry_cell_setting triclinic
_symmetry_space_group_name_Hall '-P 1'
_symmetry_space_group_name_H-M 'P -1'
_atom_type_scat_source 'International Tables for X-ray Crystallography, Vol. IV'
_audit_creation_method 'RAELSPUB and manual entry'
_cell_angle_alpha 77.35(3)
_cell_angle_beta 84.20(3)
_cell_angle_gamma 81.51(3)
_cell_formula_units_Z 2
_cell_length_a 14.044(6)
_cell_length_b 14.997(7)
_cell_length_c 22.395(9)
_cell_measurement_reflns_used 22
_cell_measurement_temperature 294
_cell_measurement_theta_max 15
_cell_measurement_theta_min 12
_cell_volume 4540(3)
_computing_cell_refinement 'CAD4 Version 5.0, 1989'
_computing_data_collection 'CAD4 Version 5.0, 1989'
_computing_data_reduction 'Local program'
_computing_molecular_graphics 'ORTEP-II, (Johnson, 1976)'
_computing_publication_material 'Local programs'
_computing_structure_refinement 'RAELS, (Rae, 1989)'
_computing_structure_solution 'SIR92 (Altomare et al, 1994)'
_diffrn_measurement_device_type 'Nonius CAD-4'
_diffrn_measurement_method \w--2\q
_diffrn_radiation_type 'Mo K\a'
_diffrn_radiation_wavelength 0.71073
_diffrn_reflns_av_R_equivalents 0.024
_diffrn_reflns_limit_h_max 13
_diffrn_reflns_limit_h_min -13
_diffrn_reflns_limit_k_max 14
_diffrn_reflns_limit_k_min -14
_diffrn_reflns_limit_l_max 21
_diffrn_reflns_limit_l_min 0
_diffrn_reflns_number 8750
_diffrn_reflns_theta_max 20
_diffrn_standards_decay_% 0
_diffrn_standards_interval_time 30min
_diffrn_standards_number 1
_exptl_absorpt_coefficient_mu 7.038
_exptl_absorpt_correction_T_max 0.50
_exptl_absorpt_correction_T_min 0.24
_exptl_absorpt_correction_type analytical
_exptl_absorpt_process_details '(DeMeulenaer & Tompa, 1965)'
_exptl_crystal_colour colourless
_exptl_crystal_density_diffrn 1.93
_exptl_crystal_density_method 'not measured'
_exptl_crystal_description plate
_exptl_crystal_F_000 2544.0
_exptl_crystal_size_max 0.19
_exptl_crystal_size_mid 0.16
_exptl_crystal_size_min 0.07
_refine_diff_density_max 2.57
_refine_diff_density_min -2.14
_refine_ls_extinction_method none
_refine_ls_goodness_of_fit_ref 1.81
_refine_ls_hydrogen_treatment noref
_refine_ls_number_parameters 355
_refine_ls_number_reflns 3539
_refine_ls_R_factor_gt 0.057
_refine_ls_shift/su_max 0.031
_refine_ls_structure_factor_coef F
_refine_ls_weighting_details 'w = 1/[\s^2^(F) + 0.0004F^2^]'
_refine_ls_weighting_scheme calc
_refine_ls_wR_factor_ref 0.065
_reflns_number_gt 3539
_reflns_number_total 8458
_reflns_threshold_expression I>2\s(I)
_cod_data_source_file cg020017o.cif
_cod_data_source_block DRB203_(2)4_acetone
_cod_database_code 4505789

loop_
_symmetry_equiv_pos_site_id
_symmetry_equiv_pos_as_xyz
1 x,y,z
2 -x,-y,-z

loop_
_atom_site_label
_atom_site_fract_x
_atom_site_fract_y
_atom_site_fract_z
_atom_site_U_iso_or_equiv
_atom_site_adp_type
_atom_site_type_symbol
_atom_site_occupancy
Br1A 0.7324(2) 0.4115(2) 0.4104(1) 0.113(1) Uani Br 1.0
Br2A 0.4969(3) 0.3201(2) 0.6783(1) 0.145(2) Uani Br 1.0
Br3A 0.6357(2) 0.7966(2) 0.7858(1) 0.108(1) Uani Br 1.0
Br4A 1.0441(2) 0.6745(2) 0.6402(1) 0.0722(9) Uani Br 1.0
N1A 0.6485(7) 0.5466(6) 0.4888(4) 0.050(3) Uani N 1.0
N2A 0.6650(6) 0.7659(6) 0.6567(5) 0.051(2) Uani N 1.0
C1A 0.6422(11) 0.7084(9) 0.4835(8) 0.047(2) Uani C 1.0
C2A 0.6107(7) 0.6162(6) 0.5157(6) 0.045(3) Uani C 1.0
C3A 0.5565(8) 0.6049(7) 0.5725(6) 0.050(3) Uani C 1.0
C4A 0.5148(13) 0.6886(9) 0.5993(9) 0.056(3) Uani C 1.0
C5A 0.5660(9) 0.7728(11) 0.5734(8) 0.052(2) Uani C 1.0
C6A 0.6651(7) 0.7568(7) 0.5987(5) 0.045(2) Uani C 1.0
C7A 0.7490(9) 0.7295(7) 0.5636(4) 0.041(3) Uani C 1.0
C8A 0.7438(12) 0.7143(13) 0.4992(5) 0.046(3) Uani C 1.0
C9A 0.5736(13) 0.7852(12) 0.5044(8) 0.052(3) Uani C 1.0
C10A 0.6339(5) 0.4592(6) 0.5179(3) 0.058(4) Uani C 1.0
C11A 0.6732(7) 0.3838(7) 0.4904(3) 0.072(5) Uani C 1.0
C12A 0.6605(8) 0.2976(7) 0.5174(5) 0.089(7) Uani C 1.0
C13A 0.6072(8) 0.2784(7) 0.5746(5) 0.096(9) Uani C 1.0
C14A 0.5685(7) 0.3495(8) 0.6023(4) 0.084(8) Uani C 1.0
C15A 0.5793(6) 0.4434(6) 0.5759(4) 0.064(5) Uani C 1.0
C16A 0.5413(8) 0.5181(8) 0.6022(5) 0.060(4) Uani C 1.0
C17A 0.7510(6) 0.7477(4) 0.6836(4) 0.049(2) Uani C 1.0
C18A 0.7532(6) 0.7568(7) 0.7451(5) 0.063(3) Uani C 1.0
C19A 0.8356(8) 0.7396(7) 0.7729(5) 0.065(4) Uani C 1.0
C20A 0.9241(7) 0.7118(7) 0.7418(5) 0.057(4) Uani C 1.0
C21A 0.9244(5) 0.7024(6) 0.6825(5) 0.049(3) Uani C 1.0
C22A 0.8387(6) 0.7197(5) 0.6501(4) 0.043(2) Uani C 1.0
C23A 0.8354(8) 0.7111(7) 0.5898(4) 0.042(3) Uani C 1.0
Br1B 0.6306(2) 1.0370(2) 0.5097(1) 0.086(1) Uani Br 1.0
Br2B 1.0722(2) 0.8301(2) 0.4849(1) 0.0776(9) Uani Br 1.0
Br3B 1.2406(2) 1.1893(2) 0.6942(1) 0.093(1) Uani Br 1.0
Br4B 0.8680(2) 1.4620(2) 0.5765(2) 0.123(1) Uani Br 1.0
N1B 0.7775(7) 0.9964(5) 0.6052(4) 0.047(3) Uani N 1.0
N2B 1.0362(8) 1.1465(6) 0.7024(4) 0.051(3) Uani N 1.0
C1B 0.7850(13) 1.0233(10) 0.7069(6) 0.056(5) Uani C 1.0
C2B 0.8342(9) 0.9867(7) 0.6512(4) 0.046(4) Uani C 1.0
C3B 0.9316(9) 0.9465(7) 0.6498(4) 0.045(4) Uani C 1.0
C4B 0.9974(13) 0.9522(12) 0.6989(6) 0.054(4) Uani C 1.0
C5B 0.9497(13) 1.0147(7) 0.7421(7) 0.057(4) Uani C 1.0
C6B 0.9505(10) 1.1155(6) 0.7096(4) 0.049(3) Uani C 1.0
C7B 0.8655(8) 1.1685(8) 0.6865(5) 0.049(3) Uani C 1.0
C8B 0.7701(10) 1.1288(11) 0.6907(9) 0.056(5) Uani C 1.0
C9B 0.8482(12) 0.9896(14) 0.7612(9) 0.064(5) Uani C 1.0
C10B 0.8158(5) 0.9655(4) 0.5537(4) 0.046(3) Uani C 1.0
C11B 0.7573(5) 0.9748(6) 0.5041(5) 0.056(4) Uani C 1.0
C12B 0.7920(8) 0.9456(7) 0.4531(5) 0.062(4) Uani C 1.0
C13B 0.8889(8) 0.9041(7) 0.4469(5) 0.059(4) Uani C 1.0
C14B 0.9470(5) 0.8941(6) 0.4939(5) 0.052(3) Uani C 1.0
C15B 0.9144(6) 0.9239(5) 0.5497(4) 0.044(3) Uani C 1.0
C16B 0.9709(7) 0.9153(6) 0.5988(5) 0.045(4) Uani C 1.0
C17B 1.0421(6) 1.2345(5) 0.6709(3) 0.050(2) Uani C 1.0
C18B 1.1322(6) 1.2693(7) 0.6625(4) 0.058(4) Uani C 1.0
C19B 1.1408(7) 1.3549(8) 0.6320(5) 0.063(4) Uani C 1.0
C20B 1.0600(9) 1.4141(7) 0.6068(5) 0.064(3) Uani C 1.0
C21B 0.9722(6) 1.3825(6) 0.6141(5) 0.058(3) Uani C 1.0
C22B 0.9580(6) 1.2917(6) 0.6463(4) 0.050(3) Uani C 1.0
C23B 0.8702(7) 1.2565(8) 0.6549(5) 0.051(3) Uani C 1.0
Br1C 0.0076(4) 0.0576(3) 0.9085(2) 0.197(2) Uani Br 1.0
Br2C -0.2685(3) 0.4081(4) 0.7615(2) 0.252(3) Uani Br 1.0
Br3C 0.0567(2) 0.7895(2) 0.8535(1) 0.096(1) Uani Br 1.0
Br4C 0.1137(2) 0.4687(2) 1.1011(1) 0.0780(9) Uani Br 1.0
N1C 0.0687(7) 0.2423(8) 0.8411(4) 0.064(6) Uani N 1.0
N2C 0.1348(7) 0.5868(8) 0.8598(4) 0.056(4) Uani N 1.0
C1C 0.2088(10) 0.3188(12) 0.8309(7) 0.050(5) Uani C 1.0
C2C 0.1053(7) 0.3203(10) 0.8162(5) 0.052(5) Uani C 1.0
C3C 0.0506(10) 0.4005(8) 0.7852(5) 0.061(5) Uani C 1.0
C4C 0.0978(13) 0.4870(11) 0.7604(9) 0.067(5) Uani C 1.0
C5C 0.1911(13) 0.4875(13) 0.7893(5) 0.059(5) Uani C 1.0
C6C 0.1711(7) 0.5011(9) 0.8548(5) 0.049(4) Uani C 1.0
C7C 0.1853(6) 0.4272(7) 0.9053(6) 0.046(5) Uani C 1.0
C8C 0.2172(14) 0.3296(9) 0.8960(8) 0.053(6) Uani C 1.0
C9C 0.2536(14) 0.3963(11) 0.7870(8) 0.056(6) Uani C 1.0
C10C -0.0271(7) 0.2397(6) 0.8362(3) 0.085(8) Uani C 1.0
C11C -0.0680(8) 0.1577(6) 0.8622(4) 0.116(9) Uani C 1.0
C12C -0.1612(9) 0.1526(8) 0.8584(5) 0.156(9) Uani C 1.0
C13C -0.2228(8) 0.2290(10) 0.8283(5) 0.170(9) Uani C 1.0
C14C -0.1855(8) 0.3090(7) 0.8028(4) 0.140(9) Uani C 1.0
C15C -0.0864(7) 0.3191(7) 0.8052(4) 0.096(8) Uani C 1.0
C16C -0.0452(10) 0.3990(7) 0.7800(5) 0.084(6) Uani C 1.0
C17C 0.1100(5) 0.6042(5) 0.9171(4) 0.049(4) Uani C 1.0
C18C 0.0713(7) 0.6947(6) 0.9238(4) 0.061(4) Uani C 1.0
C19C 0.0462(7) 0.7143(7) 0.9789(5) 0.055(4) Uani C 1.0
C20C 0.0575(7) 0.6453(8) 1.0328(5) 0.045(4) Uani C 1.0
C21C 0.0946(7) 0.5574(7) 1.0278(4) 0.045(5) Uani C 1.0
C22C 0.1229(5) 0.5318(6) 0.9702(4) 0.043(4) Uani C 1.0
C23C 0.1609(7) 0.4434(6) 0.9628(5) 0.047(5) Uani C 1.0
Br1D 0.4675(2) 0.5702(2) 0.7753(1) 0.115(1) Uani Br 1.0
Br2D 0.3823(2) 0.3679(2) 1.0608(1) 0.083(1) Uani Br 1.0
Br3D 0.4569(2) 0.8915(2) 1.1782(1) 0.113(1) Uani Br 1.0
Br4D 0.7762(2) 0.8878(2) 0.9452(2) 0.116(1) Uani Br 1.0
N1D 0.3803(7) 0.6608(6) 0.8787(4) 0.054(3) Uani N 1.0
N2D 0.4229(6) 0.8703(7) 1.0509(5) 0.047(3) Uani N 1.0
C1D 0.3237(11) 0.8150(8) 0.8931(8) 0.048(3) Uani C 1.0
C2D 0.3411(7) 0.7121(6) 0.9188(6) 0.046(3) Uani C 1.0
C3D 0.3208(7) 0.6761(8) 0.9815(6) 0.044(3) Uani C 1.0
C4D 0.2863(13) 0.7393(9) 1.0260(7) 0.046(3) Uani C 1.0
C5D 0.2920(9) 0.8409(10) 0.9992(8) 0.044(3) Uani C 1.0
C6D 0.3952(7) 0.8622(7) 0.9973(6) 0.043(3) Uani C 1.0
C7D 0.4579(9) 0.8632(7) 0.9440(5) 0.045(3) Uani C 1.0
C8D 0.4181(12) 0.8569(13) 0.8845(6) 0.050(3) Uani C 1.0
C9D 0.2542(13) 0.8656(12) 0.9353(7) 0.047(3) Uani C 1.0
C10D 0.4020(5) 0.5680(6) 0.8993(3) 0.056(4) Uani C 1.0
C11D 0.4437(7) 0.5117(7) 0.8577(3) 0.069(7) Uani C 1.0
C12D 0.4660(7) 0.4209(7) 0.8762(5) 0.076(9) Uani C 1.0
C13D 0.4487(7) 0.3774(7) 0.9382(5) 0.072(7) Uani C 1.0
C14D 0.4086(7) 0.4298(7) 0.9793(3) 0.062(4) Uani C 1.0
C15D 0.3831(5) 0.5274(6) 0.9626(4) 0.053(3) Uani C 1.0
C16D 0.3422(7) 0.5836(8) 1.0029(4) 0.049(2) Uani C 1.0
C17D 0.5173(6) 0.8800(4) 1.0546(4) 0.052(3) Uani C 1.0
C18D 0.5489(7) 0.8886(7) 1.1110(4) 0.063(4) Uani C 1.0
C19D 0.6404(8) 0.8982(7) 1.1163(5) 0.073(6) Uani C 1.0
C20D 0.7094(7) 0.9001(7) 1.0658(5) 0.075(8) Uani C 1.0
C21D 0.6813(7) 0.8919(7) 1.0108(4) 0.067(7) Uani C 1.0
C22D 0.5844(6) 0.8814(5) 1.0019(4) 0.054(4) Uani C 1.0
C23D 0.5524(9) 0.8728(7) 0.9469(4) 0.052(4) Uani C 1.0
O1Ea 0.6283(17) 0.0178(16) 0.2535(11) 0.192(9) Uani O 1.0
O2Ea 0.6276(16) 0.1061(16) 0.3224(9) 0.166(9) Uani O 1.0
C1Ea 0.5179(30) 0.0030(29) 0.3353(18) 0.240(9) Uani C 1.0
C2Ea 0.5935(20) 0.0406(20) 0.3040(11) 0.176(9) Uani C 1.0
C3Ea 0.7054(27) 0.1344(28) 0.2890(18) 0.197(9) Uani C 1.0
C4Ea 0.7289(28) 0.2029(29) 0.3122(19) 0.212(9) Uani C 1.0
HC1A 0.6411 0.7155 0.4381 0.054 Uani H 1.0
H1C4A 0.5202 0.6721 0.6447 0.063 Uani H 1.0
H2C4A 0.4451 0.7049 0.5904 0.065 Uani H 1.0
HC5A 0.5271 0.8285 0.5856 0.062 Uani H 1.0
H1C8A 0.7854 0.6553 0.4952 0.048 Uani H 1.0
H2C8A 0.7692 0.7667 0.4693 0.054 Uani H 1.0
H1C9A 0.5080 0.7856 0.4904 0.058 Uani H 1.0
H2C9A 0.5977 0.8454 0.4859 0.059 Uani H 1.0
HC12A 0.6891 0.2458 0.4969 0.105 Uani H 1.0
HC13A 0.5980 0.2135 0.5947 0.117 Uani H 1.0
HC16A 0.5030 0.5082 0.6427 0.073 Uani H 1.0
HC19A 0.8349 0.7466 0.8163 0.079 Uani H 1.0
HC20A 0.9858 0.6990 0.7630 0.063 Uani H 1.0
HC23A 0.8960 0.6916 0.5657 0.047 Uani H 1.0
HC1B 0.7207 1.0004 0.7179 0.065 Uani H 1.0
H1C4B 1.0574 0.9769 0.6781 0.054 Uani H 1.0
H2C4B 1.0149 0.8888 0.7237 0.064 Uani H 1.0
HC5B 0.9874 1.0021 0.7793 0.069 Uani H 1.0
H1C8B 0.7409 1.1495 0.6502 0.056 Uani H 1.0
H2C8B 0.7251 1.1523 0.7230 0.067 Uani H 1.0
H1C9B 0.8513 0.9212 0.7747 0.072 Uani H 1.0
H2C9B 0.8197 1.0196 0.7959 0.075 Uani H 1.0
HC12B 0.7490 0.9531 0.4189 0.074 Uani H 1.0
HC13B 0.9145 0.8823 0.4085 0.069 Uani H 1.0
HC16B 1.0399 0.8864 0.5966 0.051 Uani H 1.0
HC19B 1.2053 1.3775 0.6268 0.073 Uani H 1.0
HC20B 1.0670 1.4782 0.5839 0.074 Uani H 1.0
HC23B 0.8108 1.2956 0.6380 0.058 Uani H 1.0
HC1C 0.2466 0.2587 0.8253 0.056 Uani H 1.0
H1C4C 0.0512 0.5413 0.7681 0.079 Uani H 1.0
H2C4C 0.1125 0.4925 0.7152 0.079 Uani H 1.0
HC5C 0.2254 0.5388 0.7647 0.075 Uani H 1.0
H1C8C 0.1759 0.2875 0.9245 0.061 Uani H 1.0
H2C8C 0.2863 0.3115 0.9060 0.064 Uani H 1.0
H1C9C 0.2583 0.3851 0.7444 0.062 Uani H 1.0
H2C9C 0.3198 0.3985 0.7992 0.067 Uani H 1.0
HC12C -0.1880 0.0938 0.8771 0.190 Uani H 1.0
HC13C -0.2927 0.2247 0.8256 0.214 Uani H 1.0
HC16C -0.0856 0.4551 0.7582 0.105 Uani H 1.0
HC19C 0.0191 0.7788 0.9822 0.066 Uani H 1.0
HC20C 0.0385 0.6605 1.0740 0.047 Uani H 1.0
HC23C 0.1704 0.3920 0.9995 0.057 Uani H 1.0
HC1D 0.2958 0.8258 0.8524 0.055 Uani H 1.0
H1C4D 0.3271 0.7199 1.0619 0.048 Uani H 1.0
H2C4D 0.2174 0.7319 1.0400 0.051 Uani H 1.0
HC5D 0.2496 0.8782 1.0259 0.048 Uani H 1.0
H1C8D 0.4677 0.8180 0.8625 0.056 Uani H 1.0
H2C8D 0.4065 0.9205 0.8588 0.056 Uani H 1.0
H1C9D 0.1884 0.8464 0.9372 0.051 Uani H 1.0
H2C9D 0.2503 0.9336 0.9193 0.050 Uani H 1.0
HC12D 0.4953 0.3830 0.8457 0.089 Uani H 1.0
HC13D 0.4656 0.3093 0.9517 0.080 Uani H 1.0
HC16D 0.3285 0.5562 1.0473 0.054 Uani H 1.0
HC19D 0.6605 0.9042 1.1567 0.085 Uani H 1.0
HC20D 0.7780 0.9073 1.0701 0.089 Uani H 1.0
HC23D 0.5984 0.8737 0.9097 0.061 Uani H 1.0
H1C1Ea 0.5016 -0.0453 0.3150 0.258 Uani H 1.0
H2C1Ea 0.5346 -0.0256 0.3782 0.282 Uani H 1.0
H3C1Ea 0.4610 0.0519 0.3360 0.291 Uani H 1.0
H1C3Ea 0.6905 0.1575 0.2452 0.237 Uani H 1.0
H2C3Ea 0.7599 0.0827 0.2920 0.233 Uani H 1.0
H1C4Ea 0.7875 0.2265 0.2884 0.291 Uani H 1.0
H2C4Ea 0.6737 0.2540 0.3093 0.202 Uani H 1.0
H3C4Ea 0.7431 0.1791 0.3561 0.213 Uani H 1.0

loop_
_atom_site_aniso_label
_atom_site_aniso_U_11
_atom_site_aniso_U_22
_atom_site_aniso_U_33
_atom_site_aniso_U_12
_atom_site_aniso_U_13
_atom_site_aniso_U_23
_atom_site_aniso_type_symbol
Br1A 0.079(2) 0.103(3) 0.182(4) -0.028(2) 0.042(2) -0.094(3) Br
Br2A 0.188(4) 0.131(3) 0.116(3) -0.098(3) -0.025(3) 0.034(2) Br
Br3A 0.090(3) 0.165(3) 0.078(2) -0.014(2) 0.026(2) -0.061(2) Br
Br4A 0.058(2) 0.068(2) 0.077(2) 0.005(2) 0.001(2) 0.002(2) Br
N1A 0.050(5) 0.038(3) 0.066(5) -0.004(3) -0.004(4) -0.020(3) N
N2A 0.045(4) 0.056(4) 0.058(5) -0.010(3) 0.011(4) -0.025(4) N
C1A 0.053(4) 0.037(4) 0.052(4) -0.010(3) 0.000(4) -0.011(4) C
C2A 0.046(4) 0.034(3) 0.057(5) -0.007(3) 0.001(3) -0.014(3) C
C3A 0.045(4) 0.044(4) 0.063(5) -0.015(3) 0.006(3) -0.014(4) C
C4A 0.042(4) 0.060(5) 0.072(6) -0.014(3) 0.012(4) -0.028(5) C
C5A 0.043(4) 0.045(4) 0.072(6) -0.005(3) 0.002(4) -0.026(4) C
C6A 0.042(4) 0.040(3) 0.055(4) -0.008(3) 0.007(4) -0.017(4) C
C7A 0.043(5) 0.034(4) 0.047(5) -0.010(3) 0.007(4) -0.010(4) C
C8A 0.050(4) 0.042(3) 0.046(5) -0.014(3) 0.007(4) -0.010(4) C
C9A 0.055(5) 0.035(4) 0.070(6) -0.005(4) -0.010(5) -0.015(4) C
C10A 0.058(6) 0.035(3) 0.086(7) -0.004(4) -0.017(5) -0.019(4) C
C11A 0.068(9) 0.043(4) 0.117(9) 0.006(5) -0.035(8) -0.036(6) C
C12A 0.089(9) 0.038(3) 0.154(9) 0.005(5) -0.063(9) -0.032(7) C
C13A 0.108(9) 0.036(4) 0.152(9) -0.020(6) -0.067(9) -0.004(6) C
C14A 0.096(9) 0.045(5) 0.115(9) -0.034(6) -0.038(8) 0.005(5) C
C15A 0.067(6) 0.040(4) 0.086(8) -0.021(4) -0.016(5) -0.005(4) C
C16A 0.059(5) 0.052(5) 0.072(7) -0.027(5) 0.002(4) -0.007(4) C
C17A 0.050(4) 0.050(4) 0.050(5) -0.012(4) 0.008(3) -0.019(4) C
C18A 0.065(7) 0.075(7) 0.054(5) -0.018(7) 0.009(4) -0.027(5) C
C19A 0.077(9) 0.070(7) 0.054(5) -0.018(8) -0.002(5) -0.021(5) C
C20A 0.069(7) 0.045(4) 0.061(5) -0.010(5) -0.011(6) -0.014(5) C
C21A 0.053(5) 0.035(3) 0.060(5) -0.007(4) -0.004(4) -0.014(4) C
C22A 0.046(4) 0.035(3) 0.050(4) -0.009(3) 0.004(3) -0.012(3) C
C23A 0.042(5) 0.035(3) 0.049(4) -0.009(3) 0.008(3) -0.012(3) C
Br1B 0.088(2) 0.072(2) 0.108(3) -0.004(2) -0.023(2) -0.035(2) Br
Br2B 0.100(3) 0.056(2) 0.072(2) -0.008(2) 0.031(2) -0.023(2) Br
Br3B 0.076(2) 0.109(3) 0.103(3) -0.010(2) -0.002(2) -0.043(2) Br
Br4B 0.138(3) 0.052(2) 0.163(3) -0.005(2) -0.032(3) 0.015(2) Br
N1B 0.056(6) 0.039(4) 0.050(5) -0.010(4) 0.008(4) -0.019(4) N
N2B 0.069(5) 0.043(4) 0.045(5) -0.013(4) 0.000(4) -0.016(4) N
C1B 0.075(6) 0.049(7) 0.049(6) -0.024(6) 0.023(6) -0.024(6) C
C2B 0.062(6) 0.036(5) 0.041(5) -0.013(4) 0.011(4) -0.014(4) C
C3B 0.065(6) 0.031(5) 0.039(5) -0.009(4) 0.003(4) -0.009(4) C
C4B 0.081(7) 0.036(4) 0.045(7) -0.009(4) -0.008(5) -0.007(5) C
C5B 0.093(8) 0.045(5) 0.037(7) -0.021(5) 0.000(4) -0.009(4) C
C6B 0.072(5) 0.041(4) 0.038(5) -0.015(3) 0.006(4) -0.014(4) C
C7B 0.063(5) 0.040(4) 0.047(5) -0.013(4) 0.014(4) -0.021(4) C
C8B 0.064(5) 0.048(6) 0.062(8) -0.017(5) 0.021(6) -0.031(6) C
C9B 0.107(9) 0.054(7) 0.039(7) -0.035(7) 0.017(5) -0.016(5) C
C10B 0.058(6) 0.037(4) 0.044(4) -0.009(4) 0.004(4) -0.015(3) C
C11B 0.069(7) 0.047(5) 0.055(5) -0.010(4) -0.007(5) -0.019(4) C
C12B 0.087(9) 0.055(7) 0.050(5) -0.019(6) -0.007(6) -0.019(4) C
C13B 0.087(9) 0.054(6) 0.044(4) -0.025(6) 0.010(5) -0.023(4) C
C14B 0.069(6) 0.043(5) 0.047(4) -0.017(4) 0.014(4) -0.022(4) C
C15B 0.059(5) 0.034(4) 0.041(4) -0.010(4) 0.008(4) -0.014(3) C
C16B 0.059(6) 0.031(5) 0.045(5) -0.006(4) 0.004(4) -0.013(4) C
C17B 0.064(5) 0.042(4) 0.048(5) -0.014(4) 0.008(4) -0.020(3) C
C18B 0.067(6) 0.052(6) 0.064(8) -0.019(5) 0.009(5) -0.029(5) C
C19B 0.076(9) 0.054(6) 0.069(9) -0.028(7) 0.020(7) -0.033(6) C
C20B 0.089(9) 0.043(4) 0.065(9) -0.026(6) 0.018(8) -0.024(5) C
C21B 0.081(9) 0.035(4) 0.062(8) -0.015(4) 0.010(6) -0.019(4) C
C22B 0.066(5) 0.036(4) 0.051(5) -0.012(3) 0.010(4) -0.019(3) C
C23B 0.062(5) 0.036(4) 0.057(6) -0.009(4) 0.010(4) -0.021(4) C
Br1C 0.368(7) 0.146(4) 0.110(3) -0.179(4) 0.006(4) -0.011(3) Br
Br2C 0.084(3) 0.453(9) 0.280(6) 0.068(4) -0.063(3) -0.256(6) Br
Br3C 0.139(3) 0.056(2) 0.103(3) -0.001(2) -0.057(2) -0.023(2) Br
Br4C 0.083(2) 0.101(2) 0.055(2) -0.025(2) 0.005(2) -0.021(2) Br
N1C 0.074(9) 0.071(5) 0.059(4) -0.036(5) 0.015(5) -0.032(4) N
N2C 0.073(9) 0.051(4) 0.049(4) -0.011(4) -0.006(4) -0.019(4) N
C1C 0.050(9) 0.053(7) 0.051(6) -0.011(5) 0.000(4) -0.021(6) C
C2C 0.051(9) 0.058(4) 0.053(4) -0.017(5) 0.002(4) -0.024(3) C
C3C 0.058(9) 0.069(5) 0.066(4) -0.004(5) -0.013(4) -0.035(4) C
C4C 0.096(9) 0.055(4) 0.055(4) -0.002(5) -0.019(4) -0.023(3) C
C5C 0.080(9) 0.054(6) 0.049(5) -0.022(5) 0.005(4) -0.020(5) C
C6C 0.052(8) 0.052(5) 0.049(5) -0.015(4) 0.002(3) -0.019(5) C
C7C 0.040(9) 0.052(6) 0.049(6) -0.011(4) 0.000(3) -0.019(5) C
C8C 0.058(9) 0.054(7) 0.052(7) -0.006(5) -0.006(5) -0.022(7) C
C9C 0.058(9) 0.064(9) 0.056(8) -0.023(5) 0.011(5) -0.029(8) C
C10C 0.076(9) 0.115(8) 0.092(7) -0.055(6) 0.029(6) -0.070(7) C
C11C 0.131(9) 0.150(9) 0.111(9) -0.104(9) 0.065(8) -0.095(9) C
C12C 0.136(9) 0.233(9) 0.172(9) -0.139(9) 0.094(9) -0.165(9) C
C13C 0.083(9) 0.286(9) 0.226(9) -0.100(9) 0.063(9) -0.219(9) C
C14C 0.056(9) 0.233(9) 0.197(9) -0.039(7) 0.011(7) -0.179(9) C
C15C 0.054(9) 0.146(9) 0.125(9) -0.027(6) 0.004(5) -0.102(9) C
C16C 0.059(9) 0.111(9) 0.104(8) 0.005(6) -0.025(5) -0.075(8) C
C17C 0.049(8) 0.053(4) 0.051(4) -0.007(4) -0.007(4) -0.020(3) C
C18C 0.075(9) 0.056(4) 0.057(4) 0.004(4) -0.021(5) -0.025(3) C
C19C 0.050(8) 0.062(4) 0.062(4) 0.005(5) -0.019(5) -0.030(3) C
C20C 0.025(9) 0.062(4) 0.058(4) -0.009(5) -0.002(5) -0.028(3) C
C21C 0.033(9) 0.056(4) 0.052(4) -0.015(5) 0.004(4) -0.022(3) C
C22C 0.032(9) 0.053(4) 0.049(4) -0.012(4) 0.001(4) -0.020(4) C
C23C 0.045(9) 0.051(5) 0.049(5) -0.012(5) 0.000(4) -0.019(5) C
Br1D 0.157(3) 0.103(3) 0.091(3) -0.017(2) 0.031(2) -0.050(2) Br
Br2D 0.074(2) 0.051(2) 0.116(3) -0.009(2) -0.012(2) 0.002(2) Br
Br3D 0.146(3) 0.141(3) 0.071(2) -0.065(3) -0.011(2) -0.026(2) Br
Br4D 0.056(2) 0.100(3) 0.184(4) -0.024(2) 0.019(2) -0.014(2) Br
N1D 0.058(5) 0.043(4) 0.064(5) -0.005(4) -0.003(4) -0.022(3) N
N2D 0.049(4) 0.035(3) 0.059(5) -0.006(3) -0.005(4) -0.014(3) N
C1D 0.054(4) 0.036(3) 0.055(6) -0.008(3) -0.005(4) -0.012(4) C
C2D 0.047(4) 0.035(3) 0.058(5) -0.006(3) -0.004(4) -0.015(3) C
C3D 0.042(4) 0.032(3) 0.060(5) -0.007(3) -0.003(4) -0.012(3) C
C4D 0.044(4) 0.036(3) 0.058(5) -0.009(3) 0.003(5) -0.012(3) C
C5D 0.041(4) 0.034(3) 0.058(5) -0.007(3) 0.001(4) -0.014(3) C
C6D 0.041(4) 0.032(3) 0.055(5) -0.006(3) -0.001(4) -0.012(3) C
C7D 0.043(4) 0.035(3) 0.059(5) -0.009(3) 0.003(4) -0.012(4) C
C8D 0.056(6) 0.041(3) 0.054(6) -0.012(4) 0.004(4) -0.011(4) C
C9D 0.045(4) 0.032(3) 0.064(6) -0.006(3) -0.007(4) -0.013(3) C
C10D 0.054(5) 0.042(3) 0.078(5) -0.002(4) -0.008(4) -0.027(4) C
C11D 0.068(8) 0.056(6) 0.095(9) 0.000(6) -0.007(7) -0.043(6) C
C12D 0.066(9) 0.055(5) 0.120(9) 0.005(6) -0.018(9) -0.051(8) C
C13D 0.057(8) 0.041(3) 0.127(9) 0.004(5) -0.030(9) -0.037(6) C
C14D 0.053(8) 0.034(3) 0.104(9) -0.002(4) -0.025(8) -0.021(4) C
C15D 0.047(5) 0.034(3) 0.082(6) -0.003(3) -0.014(4) -0.019(3) C
C16D 0.046(5) 0.032(3) 0.069(4) -0.007(3) -0.008(4) -0.011(3) C
C17D 0.051(5) 0.034(3) 0.073(5) -0.004(3) -0.014(4) -0.016(3) C
C18D 0.072(7) 0.038(5) 0.085(7) -0.002(4) -0.030(6) -0.019(5) C
C19D 0.076(9) 0.036(5) 0.116(9) 0.001(5) -0.047(9) -0.023(7) C
C20D 0.058(6) 0.035(4) 0.142(9) 0.000(4) -0.039(8) -0.027(9) C
C21D 0.045(5) 0.038(5) 0.125(9) -0.005(4) -0.016(5) -0.024(8) C
C22D 0.043(5) 0.035(4) 0.088(7) -0.006(3) -0.008(4) -0.018(4) C
C23D 0.043(5) 0.039(4) 0.077(6) -0.010(4) 0.005(4) -0.016(5) C
O1Ea 0.201(9) 0.217(9) 0.169(9) -0.012(9) 0.000(9) -0.082(9) O
O2Ea 0.151(9) 0.204(9) 0.150(9) -0.019(9) 0.021(9) -0.067(9) O
C1Ea 0.203(9) 0.267(9) 0.277(9) -0.076(9) 0.065(9) -0.124(9) C
C2Ea 0.158(9) 0.208(9) 0.172(9) -0.020(9) 0.013(9) -0.074(9) C
C3Ea 0.178(9) 0.237(9) 0.190(9) -0.045(9) 0.052(9) -0.093(9) C
C4Ea 0.181(9) 0.242(9) 0.232(9) -0.052(9) 0.043(9) -0.103(9) C

loop_
_geom_angle_atom_site_label_1
_geom_angle_atom_site_label_2
_geom_angle_atom_site_label_3
_geom_angle
_geom_angle_site_symmetry_1
_geom_angle_site_symmetry_2
_geom_angle_site_symmetry_3
_geom_angle_publ_flag
C2A N1A C10A 118.4(6) 1_555 1_555 1_555 no
C6A N2A C17A 118.4(6) 1_555 1_555 1_555 no
C2A C1A C8A 110.3(12) 1_555 1_555 1_555 no
C2A C1A C9A 109.2(12) 1_555 1_555 1_555 no
C8A C1A C9A 108.7(14) 1_555 1_555 1_555 no
N1A C2A C1A 113.8(10) 1_555 1_555 1_555 no
N1A C2A C3A 123.7(6) 1_555 1_555 1_555 no
C1A C2A C3A 122.1(11) 1_555 1_555 1_555 no
C2A C3A C4A 120.1(11) 1_555 1_555 1_555 no
C2A C3A C16A 118.6(6) 1_555 1_555 1_555 no
C4A C3A C16A 121.3(11) 1_555 1_555 1_555 no
C3A C4A C5A 113.6(13) 1_555 1_555 1_555 no
C4A C5A C6A 108.9(12) 1_555 1_555 1_555 no
C4A C5A C9A 107.2(14) 1_555 1_555 1_555 no
C6A C5A C9A 111.6(12) 1_555 1_555 1_555 no
N2A C6A C5A 115.1(10) 1_555 1_555 1_555 no
N2A C6A C7A 123.7(6) 1_555 1_555 1_555 no
C5A C6A C7A 121.1(10) 1_555 1_555 1_555 no
C6A C7A C8A 121.4(10) 1_555 1_555 1_555 no
C6A C7A C23A 118.6(6) 1_555 1_555 1_555 no
C8A C7A C23A 119.9(11) 1_555 1_555 1_555 no
C1A C8A C7A 113.9(13) 1_555 1_555 1_555 no
C1A C9A C5A 111.5(15) 1_555 1_555 1_555 no
N1A C10A C11A 119.7(6) 1_555 1_555 1_555 no
N1A C10A C15A 120.4(3) 1_555 1_555 1_555 no
C11A C10A C15A 119.9(5) 1_555 1_555 1_555 no
Br1A C11A C10A 117.2(6) 1_555 1_555 1_555 no
Br1A C11A C12A 121.1(7) 1_555 1_555 1_555 no
C10A C11A C12A 121.4(7) 1_555 1_555 1_555 no
C11A C12A C13A 120.9(7) 1_555 1_555 1_555 no
C12A C13A C14A 119.1(7) 1_555 1_555 1_555 no
Br2A C14A C13A 117.4(7) 1_555 1_555 1_555 no
Br2A C14A C15A 119.7(7) 1_555 1_555 1_555 no
C13A C14A C15A 122.9(7) 1_555 1_555 1_555 no
C10A C15A C14A 115.8(5) 1_555 1_555 1_555 no
C10A C15A C16A 119.2(5) 1_555 1_555 1_555 no
C14A C15A C16A 125.0(7) 1_555 1_555 1_555 no
C3A C16A C15A 119.6(7) 1_555 1_555 1_555 no
N2A C17A C18A 119.7(6) 1_555 1_555 1_555 no
N2A C17A C22A 120.4(3) 1_555 1_555 1_555 no
C18A C17A C22A 119.9(5) 1_555 1_555 1_555 no
Br3A C18A C17A 117.7(6) 1_555 1_555 1_555 no
Br3A C18A C19A 120.9(7) 1_555 1_555 1_555 no
C17A C18A C19A 121.4(7) 1_555 1_555 1_555 no
C18A C19A C20A 120.9(7) 1_555 1_555 1_555 no
C19A C20A C21A 119.1(7) 1_555 1_555 1_555 no
Br4A C21A C20A 118.3(7) 1_555 1_555 1_555 no
Br4A C21A C22A 118.7(7) 1_555 1_555 1_555 no
C20A C21A C22A 122.9(7) 1_555 1_555 1_555 no
C17A C22A C21A 115.8(5) 1_555 1_555 1_555 no
C17A C22A C23A 119.2(5) 1_555 1_555 1_555 no
C21A C22A C23A 125.0(7) 1_555 1_555 1_555 no
C7A C23A C22A 119.6(7) 1_555 1_555 1_555 no
C2B N1B C10B 118.4(6) 1_555 1_555 1_555 no
C6B N2B C17B 118.4(6) 1_555 1_555 1_555 no
C2B C1B C8B 109.0(12) 1_555 1_555 1_555 no
C2B C1B C9B 109.8(13) 1_555 1_555 1_555 no
C8B C1B C9B 109.9(15) 1_555 1_555 1_555 no
N1B C2B C1B 114.6(10) 1_555 1_555 1_555 no
N1B C2B C3B 123.7(6) 1_555 1_555 1_555 no
C1B C2B C3B 121.7(11) 1_555 1_555 1_555 no
C2B C3B C4B 121.0(10) 1_555 1_555 1_555 no
C2B C3B C16B 118.6(6) 1_555 1_555 1_555 no
C4B C3B C16B 119.5(11) 1_555 1_555 1_555 no
C3B C4B C5B 112.9(13) 1_555 1_555 1_555 no
C4B C5B C6B 109.4(12) 1_555 1_555 1_555 no
C4B C5B C9B 107.3(14) 1_555 1_555 1_555 no
C6B C5B C9B 113.2(13) 1_555 1_555 1_555 no
N2B C6B C5B 115.9(11) 1_555 1_555 1_555 no
N2B C6B C7B 123.7(6) 1_555 1_555 1_555 no
C5B C6B C7B 120.2(11) 1_555 1_555 1_555 no
C6B C7B C8B 122.7(11) 1_555 1_555 1_555 no
C6B C7B C23B 118.6(6) 1_555 1_555 1_555 no
C8B C7B C23B 118.5(11) 1_555 1_555 1_555 no
C1B C8B C7B 111.8(13) 1_555 1_555 1_555 no
C1B C9B C5B 109.4(15) 1_555 1_555 1_555 no
N1B C10B C11B 119.7(6) 1_555 1_555 1_555 no
N1B C10B C15B 120.4(3) 1_555 1_555 1_555 no
C11B C10B C15B 119.9(5) 1_555 1_555 1_555 no
Br1B C11B C10B 118.2(6) 1_555 1_555 1_555 no
Br1B C11B C12B 120.3(7) 1_555 1_555 1_555 no
C10B C11B C12B 121.4(7) 1_555 1_555 1_555 no
C11B C12B C13B 120.9(7) 1_555 1_555 1_555 no
C12B C13B C14B 119.1(7) 1_555 1_555 1_555 no
Br2B C14B C13B 116.8(7) 1_555 1_555 1_555 no
Br2B C14B C15B 120.1(7) 1_555 1_555 1_555 no
C13B C14B C15B 122.9(7) 1_555 1_555 1_555 no
C10B C15B C14B 115.8(5) 1_555 1_555 1_555 no
C10B C15B C16B 119.2(5) 1_555 1_555 1_555 no
C14B C15B C16B 125.0(7) 1_555 1_555 1_555 no
C3B C16B C15B 119.6(7) 1_555 1_555 1_555 no
N2B C17B C18B 119.7(6) 1_555 1_555 1_555 no
N2B C17B C22B 120.4(3) 1_555 1_555 1_555 no
C18B C17B C22B 119.9(5) 1_555 1_555 1_555 no
Br3B C18B C17B 117.6(6) 1_555 1_555 1_555 no
Br3B C18B C19B 120.9(7) 1_555 1_555 1_555 no
C17B C18B C19B 121.4(7) 1_555 1_555 1_555 no
C18B C19B C20B 120.9(7) 1_555 1_555 1_555 no
C19B C20B C21B 119.1(7) 1_555 1_555 1_555 no
Br4B C21B C20B 117.5(7) 1_555 1_555 1_555 no
Br4B C21B C22B 119.5(7) 1_555 1_555 1_555 no
C20B C21B C22B 122.9(7) 1_555 1_555 1_555 no
C17B C22B C21B 115.8(5) 1_555 1_555 1_555 no
C17B C22B C23B 119.2(5) 1_555 1_555 1_555 no
C21B C22B C23B 125.0(7) 1_555 1_555 1_555 no
C7B C23B C22B 119.6(7) 1_555 1_555 1_555 no
C2C N1C C10C 118.4(6) 1_555 1_555 1_555 no
C6C N2C C17C 118.4(6) 1_555 1_555 1_555 no
C2C C1C C8C 113.0(13) 1_555 1_555 1_555 no
C2C C1C C9C 109.8(12) 1_555 1_555 1_555 no
C8C C1C C9C 108.1(14) 1_555 1_555 1_555 no
N1C C2C C1C 113.6(11) 1_555 1_555 1_555 no
N1C C2C C3C 123.7(6) 1_555 1_555 1_555 no
C1C C2C C3C 122.3(11) 1_555 1_555 1_555 no
C2C C3C C4C 119.9(11) 1_555 1_555 1_555 no
C2C C3C C16C 118.6(6) 1_555 1_555 1_555 no
C4C C3C C16C 121.4(12) 1_555 1_555 1_555 no
C3C C4C C5C 113.6(14) 1_555 1_555 1_555 no
C4C C5C C6C 111.2(13) 1_555 1_555 1_555 no
C4C C5C C9C 107.5(15) 1_555 1_555 1_555 no
C6C C5C C9C 111.0(13) 1_555 1_555 1_555 no
N2C C6C C5C 114.5(11) 1_555 1_555 1_555 no
N2C C6C C7C 123.7(6) 1_555 1_555 1_555 no
C5C C6C C7C 121.7(11) 1_555 1_555 1_555 no
C6C C7C C8C 120.7(10) 1_555 1_555 1_555 no
C6C C7C C23C 118.6(6) 1_555 1_555 1_555 no
C8C C7C C23C 120.3(11) 1_555 1_555 1_555 no
C1C C8C C7C 113.4(13) 1_555 1_555 1_555 no
C1C C9C C5C 109.6(16) 1_555 1_555 1_555 no
N1C C10C C11C 119.7(6) 1_555 1_555 1_555 no
N1C C10C C15C 120.4(3) 1_555 1_555 1_555 no
C11C C10C C15C 119.9(5) 1_555 1_555 1_555 no
Br1C C11C C10C 119.5(7) 1_555 1_555 1_555 no
Br1C C11C C12C 118.9(8) 1_555 1_555 1_555 no
C10C C11C C12C 121.4(7) 1_555 1_555 1_555 no
C11C C12C C13C 120.9(7) 1_555 1_555 1_555 no
C12C C13C C14C 119.1(7) 1_555 1_555 1_555 no
Br2C C14C C13C 118.0(8) 1_555 1_555 1_555 no
Br2C C14C C15C 119.2(8) 1_555 1_555 1_555 no
C13C C14C C15C 122.9(7) 1_555 1_555 1_555 no
C10C C15C C14C 115.8(5) 1_555 1_555 1_555 no
C10C C15C C16C 119.2(5) 1_555 1_555 1_555 no
C14C C15C C16C 125.0(7) 1_555 1_555 1_555 no
C3C C16C C15C 119.6(7) 1_555 1_555 1_555 no
N2C C17C C18C 119.7(6) 1_555 1_555 1_555 no
N2C C17C C22C 120.4(3) 1_555 1_555 1_555 no
C18C C17C C22C 119.9(5) 1_555 1_555 1_555 no
Br3C C18C C17C 119.3(6) 1_555 1_555 1_555 no
Br3C C18C C19C 119.3(7) 1_555 1_555 1_555 no
C17C C18C C19C 121.4(7) 1_555 1_555 1_555 no
C18C C19C C20C 120.9(7) 1_555 1_555 1_555 no
C19C C20C C21C 119.1(7) 1_555 1_555 1_555 no
Br4C C21C C20C 117.6(7) 1_555 1_555 1_555 no
Br4C C21C C22C 119.5(7) 1_555 1_555 1_555 no
C20C C21C C22C 122.9(7) 1_555 1_555 1_555 no
C17C C22C C21C 115.8(5) 1_555 1_555 1_555 no
C17C C22C C23C 119.2(5) 1_555 1_555 1_555 no
C21C C22C C23C 125.0(7) 1_555 1_555 1_555 no
C7C C23C C22C 119.6(7) 1_555 1_555 1_555 no
C2D N1D C10D 118.4(6) 1_555 1_555 1_555 no
C6D N2D C17D 118.4(6) 1_555 1_555 1_555 no
C2D C1D C8D 110.9(13) 1_555 1_555 1_555 no
C2D C1D C9D 112.0(12) 1_555 1_555 1_555 no
C8D C1D C9D 107.3(13) 1_555 1_555 1_555 no
N1D C2D C1D 115.3(10) 1_555 1_555 1_555 no
N1D C2D C3D 123.7(6) 1_555 1_555 1_555 no
C1D C2D C3D 120.9(10) 1_555 1_555 1_555 no
C2D C3D C4D 121.0(10) 1_555 1_555 1_555 no
C2D C3D C16D 118.6(6) 1_555 1_555 1_555 no
C4D C3D C16D 120.0(10) 1_555 1_555 1_555 no
C3D C4D C5D 114.4(13) 1_555 1_555 1_555 no
C4D C5D C6D 110.7(12) 1_555 1_555 1_555 no
C4D C5D C9D 109.1(13) 1_555 1_555 1_555 no
C6D C5D C9D 111.2(12) 1_555 1_555 1_555 no
N2D C6D C5D 114.7(10) 1_555 1_555 1_555 no
N2D C6D C7D 123.7(6) 1_555 1_555 1_555 no
C5D C6D C7D 121.2(10) 1_555 1_555 1_555 no
C6D C7D C8D 119.5(10) 1_555 1_555 1_555 no
C6D C7D C23D 118.6(6) 1_555 1_555 1_555 no
C8D C7D C23D 121.8(11) 1_555 1_555 1_555 no
C1D C8D C7D 114.3(13) 1_555 1_555 1_555 no
C1D C9D C5D 108.6(15) 1_555 1_555 1_555 no
N1D C10D C11D 119.7(6) 1_555 1_555 1_555 no
N1D C10D C15D 120.4(3) 1_555 1_555 1_555 no
C11D C10D C15D 119.9(5) 1_555 1_555 1_555 no
Br1D C11D C10D 117.5(6) 1_555 1_555 1_555 no
Br1D C11D C12D 121.1(7) 1_555 1_555 1_555 no
C10D C11D C12D 121.4(7) 1_555 1_555 1_555 no
C11D C12D C13D 120.9(7) 1_555 1_555 1_555 no
C12D C13D C14D 119.1(7) 1_555 1_555 1_555 no
Br2D C14D C13D 117.4(7) 1_555 1_555 1_555 no
Br2D C14D C15D 119.7(7) 1_555 1_555 1_555 no
C13D C14D C15D 122.9(7) 1_555 1_555 1_555 no
C10D C15D C14D 115.8(5) 1_555 1_555 1_555 no
C10D C15D C16D 119.2(5) 1_555 1_555 1_555 no
C14D C15D C16D 125.0(7) 1_555 1_555 1_555 no
C3D C16D C15D 119.6(7) 1_555 1_555 1_555 no
N2D C17D C18D 119.7(6) 1_555 1_555 1_555 no
N2D C17D C22D 120.4(3) 1_555 1_555 1_555 no
C18D C17D C22D 119.9(5) 1_555 1_555 1_555 no
Br3D C18D C17D 118.5(6) 1_555 1_555 1_555 no
Br3D C18D C19D 120.1(7) 1_555 1_555 1_555 no
C17D C18D C19D 121.4(7) 1_555 1_555 1_555 no
C18D C19D C20D 120.9(7) 1_555 1_555 1_555 no
C19D C20D C21D 119.1(7) 1_555 1_555 1_555 no
Br4D C21D C20D 118.3(7) 1_555 1_555 1_555 no
Br4D C21D C22D 118.7(7) 1_555 1_555 1_555 no
C20D C21D C22D 122.9(7) 1_555 1_555 1_555 no
C17D C22D C21D 115.8(5) 1_555 1_555 1_555 no
C17D C22D C23D 119.2(5) 1_555 1_555 1_555 no
C21D C22D C23D 125.0(7) 1_555 1_555 1_555 no
C7D C23D C22D 119.6(7) 1_555 1_555 1_555 no
C2Ea O2Ea C3Ea 114.0(23) 1_555 1_555 1_555 no
O1Ea C2Ea O2Ea 119.6(7) 1_555 1_555 1_555 no
O1Ea C2Ea C1Ea 120.1(7) 1_555 1_555 1_555 no
O2Ea C2Ea C1Ea 120.1(7) 1_555 1_555 1_555 no
O2Ea C3Ea C4Ea 106.6(36) 1_555 1_555 1_555 no

loop_
_geom_bond_atom_site_label_1
_geom_bond_atom_site_label_2
_geom_bond_distance
_geom_bond_site_symmetry_1
_geom_bond_site_symmetry_2
_geom_bond_publ_flag
Br1A C11A 1.884(6) 1_555 1_555 no
Br2A C14A 1.887(6) 1_555 1_555 no
Br3A C18A 1.882(6) 1_555 1_555 no
Br4A C21A 1.879(6) 1_555 1_555 no
N1A C2A 1.334(8) 1_555 1_555 no
N1A C10A 1.365(7) 1_555 1_555 no
N2A C6A 1.334(8) 1_555 1_555 no
N2A C17A 1.365(7) 1_555 1_555 no
C1A C2A 1.520(10) 1_555 1_555 no
C1A C8A 1.519(8) 1_555 1_555 no
C1A C9A 1.512(11) 1_555 1_555 no
C2A C3A 1.406(8) 1_555 1_555 no
C3A C4A 1.522(10) 1_555 1_555 no
C3A C16A 1.363(8) 1_555 1_555 no
C4A C5A 1.521(8) 1_555 1_555 no
C5A C6A 1.519(8) 1_555 1_555 no
C5A C9A 1.510(14) 1_555 1_555 no
C6A C7A 1.406(8) 1_555 1_555 no
C7A C8A 1.519(8) 1_555 1_555 no
C7A C23A 1.363(8) 1_555 1_555 no
C10A C11A 1.418(8) 1_555 1_555 no
C10A C15A 1.431(8) 1_555 1_555 no
C11A C12A 1.332(9) 1_555 1_555 no
C12A C13A 1.412(10) 1_555 1_555 no
C13A C14A 1.365(9) 1_555 1_555 no
C14A C15A 1.428(8) 1_555 1_555 no
C15A C16A 1.391(8) 1_555 1_555 no
C17A C18A 1.418(8) 1_555 1_555 no
C17A C22A 1.431(8) 1_555 1_555 no
C18A C19A 1.332(9) 1_555 1_555 no
C19A C20A 1.412(10) 1_555 1_555 no
C20A C21A 1.365(9) 1_555 1_555 no
C21A C22A 1.428(8) 1_555 1_555 no
C22A C23A 1.391(8) 1_555 1_555 no
Br1B C11B 1.882(6) 1_555 1_555 no
Br2B C14B 1.883(6) 1_555 1_555 no
Br3B C18B 1.884(6) 1_555 1_555 no
Br4B C21B 1.884(6) 1_555 1_555 no
N1B C2B 1.334(8) 1_555 1_555 no
N1B C10B 1.365(7) 1_555 1_555 no
N2B C6B 1.334(8) 1_555 1_555 no
N2B C17B 1.365(7) 1_555 1_555 no
C1B C2B 1.532(10) 1_555 1_555 no
C1B C8B 1.531(8) 1_555 1_555 no
C1B C9B 1.528(11) 1_555 1_555 no
C2B C3B 1.406(8) 1_555 1_555 no
C3B C4B 1.529(8) 1_555 1_555 no
C3B C16B 1.363(8) 1_555 1_555 no
C4B C5B 1.529(8) 1_555 1_555 no
C5B C6B 1.528(8) 1_555 1_555 no
C5B C9B 1.522(14) 1_555 1_555 no
C6B C7B 1.406(8) 1_555 1_555 no
C7B C8B 1.530(8) 1_555 1_555 no
C7B C23B 1.363(8) 1_555 1_555 no
C10B C11B 1.418(8) 1_555 1_555 no
C10B C15B 1.431(8) 1_555 1_555 no
C11B C12B 1.332(9) 1_555 1_555 no
C12B C13B 1.412(10) 1_555 1_555 no
C13B C14B 1.365(9) 1_555 1_555 no
C14B C15B 1.428(8) 1_555 1_555 no
C15B C16B 1.391(8) 1_555 1_555 no
C17B C18B 1.418(8) 1_555 1_555 no
C17B C22B 1.431(8) 1_555 1_555 no
C18B C19B 1.332(9) 1_555 1_555 no
C19B C20B 1.412(10) 1_555 1_555 no
C20B C21B 1.365(9) 1_555 1_555 no
C21B C22B 1.428(8) 1_555 1_555 no
C22B C23B 1.391(8) 1_555 1_555 no
Br1C C11C 1.875(7) 1_555 1_555 no
Br2C C14C 1.874(7) 1_555 1_555 no
Br3C C18C 1.883(7) 1_555 1_555 no
Br4C C21C 1.888(7) 1_555 1_555 no
N1C C2C 1.334(8) 1_555 1_555 no
N1C C10C 1.365(7) 1_555 1_555 no
N2C C6C 1.334(8) 1_555 1_555 no
N2C C17C 1.365(7) 1_555 1_555 no
C1C C2C 1.516(11) 1_555 1_555 no
C1C C8C 1.520(9) 1_555 1_555 no
C1C C9C 1.519(11) 1_555 1_555 no
C2C C3C 1.406(8) 1_555 1_555 no
C3C C4C 1.517(10) 1_555 1_555 no
C3C C16C 1.363(8) 1_555 1_555 no
C4C C5C 1.518(8) 1_555 1_555 no
C5C C6C 1.518(8) 1_555 1_555 no
C5C C9C 1.517(14) 1_555 1_555 no
C6C C7C 1.406(8) 1_555 1_555 no
C7C C8C 1.519(10) 1_555 1_555 no
C7C C23C 1.363(8) 1_555 1_555 no
C10C C11C 1.418(8) 1_555 1_555 no
C10C C15C 1.431(8) 1_555 1_555 no
C11C C12C 1.332(9) 1_555 1_555 no
C12C C13C 1.412(10) 1_555 1_555 no
C13C C14C 1.365(10) 1_555 1_555 no
C14C C15C 1.428(8) 1_555 1_555 no
C15C C16C 1.391(8) 1_555 1_555 no
C17C C18C 1.418(8) 1_555 1_555 no
C17C C22C 1.431(8) 1_555 1_555 no
C18C C19C 1.332(9) 1_555 1_555 no
C19C C20C 1.412(10) 1_555 1_555 no
C20C C21C 1.365(9) 1_555 1_555 no
C21C C22C 1.428(8) 1_555 1_555 no
C22C C23C 1.391(8) 1_555 1_555 no
Br1D C11D 1.884(6) 1_555 1_555 no
Br2D C14D 1.884(6) 1_555 1_555 no
Br3D C18D 1.885(6) 1_555 1_555 no
Br4D C21D 1.886(6) 1_555 1_555 no
N1D C2D 1.334(8) 1_555 1_555 no
N1D C10D 1.365(7) 1_555 1_555 no
N2D C6D 1.334(8) 1_555 1_555 no
N2D C17D 1.365(7) 1_555 1_555 no
C1D C2D 1.517(10) 1_555 1_555 no
C1D C8D 1.525(8) 1_555 1_555 no
C1D C9D 1.525(11) 1_555 1_555 no
C2D C3D 1.406(8) 1_555 1_555 no
C3D C4D 1.517(9) 1_555 1_555 no
C3D C16D 1.363(8) 1_555 1_555 no
C4D C5D 1.522(8) 1_555 1_555 no
C5D C6D 1.523(8) 1_555 1_555 no
C5D C9D 1.526(13) 1_555 1_555 no
C6D C7D 1.406(8) 1_555 1_555 no
C7D C8D 1.523(8) 1_555 1_555 no
C7D C23D 1.363(8) 1_555 1_555 no
C10D C11D 1.418(8) 1_555 1_555 no
C10D C15D 1.431(8) 1_555 1_555 no
C11D C12D 1.332(9) 1_555 1_555 no
C12D C13D 1.412(10) 1_555 1_555 no
C13D C14D 1.365(9) 1_555 1_555 no
C14D C15D 1.428(8) 1_555 1_555 no
C15D C16D 1.391(8) 1_555 1_555 no
C17D C18D 1.418(8) 1_555 1_555 no
C17D C22D 1.431(8) 1_555 1_555 no
C18D C19D 1.332(9) 1_555 1_555 no
C19D C20D 1.412(10) 1_555 1_555 no
C20D C21D 1.365(10) 1_555 1_555 no
C21D C22D 1.428(8) 1_555 1_555 no
C22D C23D 1.391(8) 1_555 1_555 no
O1Ea C2Ea 1.282(26) 1_555 1_555 no
O2Ea C2Ea 1.312(21) 1_555 1_555 no
O2Ea C3Ea 1.329(23) 1_555 1_555 no
C1Ea C2Ea 1.337(38) 1_555 1_555 no
C3Ea C4Ea 1.342(44) 1_555 1_555 no
